data_8104975
loop_
_publ_author_name
'Wu, Jinping'
'Li, Kaihao'
'Lan, Hairong'
'Chu, Yixin'

_publ_section_title
;
 Crystal structure of
 (4&#x2032;E)-6&#x2032;-(diethylamino)-2-[(E)-[(pyren-1-yl)methylidene]amino]-4&#x2032;-{2-[(2E)-1,3,3-trimethyl-2,3-dihydro-1H-indol-2-ylidene]ethylidene}-1&#x2032;,2,2&#x2032;,3,3&#x2032;,4&#x2032;-hexahydrospiro[isoindole-1,9&#x2032;-xanthene]-3-one,
 C54H48N4O2
;
_journal_issue 1
_journal_name_full 'Zeitschrift f\"ur Kristallographie - New Crystal Structures'
_journal_page_first 113
_journal_page_last 116
_journal_paper_doi 10.1515/ncrs-2021-0383
_journal_volume 237
_journal_year 2022
_chemical_formula_sum 'C54 H48 N4 O2'
_chemical_formula_weight 784.96
_space_group_crystal_system triclinic
_space_group_IT_number 2
_space_group_name_Hall '-P 1'
_space_group_name_H-M_alt 'P -1'
_atom_sites_solution_hydrogens geom
_audit_creation_method SHELXL-2018/3
_cell_angle_alpha 105.885(3)
_cell_angle_beta 97.710(3)
_cell_angle_gamma 94.126(3)
_cell_formula_units_Z 2
_cell_length_a 11.1883(5)
_cell_length_b 13.5364(5)
_cell_length_c 14.3412(5)
_cell_measurement_reflns_used 4997
_cell_measurement_temperature 293(2)
_cell_measurement_theta_max 26.9840
_cell_measurement_theta_min 3.8300
_cell_volume 2056.64(14)
_computing_cell_refinement 'CrysAlis^Pro^ [1]'
_computing_data_collection 'CrysAlis^Pro^ [1]'
_computing_data_reduction 'CrysAlis^Pro^ [1]'
_computing_molecular_graphics 'Olex2 [2]'
_computing_publication_material 'Olex2 [2]'
_computing_structure_refinement 'ShelXL (Sheldrick, 2015) [3]'
_computing_structure_solution 'ShelXT-2015 [4]'
_diffrn_ambient_temperature 293(2)
_diffrn_measured_fraction_theta_full 0.997
_diffrn_measured_fraction_theta_max 0.826
_diffrn_measurement_device_type 'SuperNova, Dual, Cu at home/near, AtlasS2'
_diffrn_radiation_type MoK\a
_diffrn_radiation_wavelength 0.71073
_diffrn_reflns_av_R_equivalents 0.0251
_diffrn_reflns_av_unetI/netI 0.0507
_diffrn_reflns_Laue_measured_fraction_full 0.997
_diffrn_reflns_Laue_measured_fraction_max 0.826
_diffrn_reflns_limit_h_max 11
_diffrn_reflns_limit_h_min -15
_diffrn_reflns_limit_k_max 14
_diffrn_reflns_limit_k_min -17
_diffrn_reflns_limit_l_max 19
_diffrn_reflns_limit_l_min -19
_diffrn_reflns_number 18679
_diffrn_reflns_point_group_measured_fraction_full 0.997
_diffrn_reflns_point_group_measured_fraction_max 0.826
_diffrn_reflns_theta_full 25.242
_diffrn_reflns_theta_max 29.607
_diffrn_reflns_theta_min 3.323
_exptl_absorpt_coefficient_mu 0.077
_exptl_absorpt_correction_T_max 1.00000
_exptl_absorpt_correction_T_min 0.85112
_exptl_absorpt_correction_type multi-scan
_exptl_crystal_colour 'light yellow'
_exptl_crystal_density_diffrn 1.268
_exptl_crystal_description block
_exptl_crystal_F_000 832
_refine_diff_density_max 0.635
_refine_diff_density_min -0.252
_refine_diff_density_rms 0.043
_refine_ls_extinction_coef .
_refine_ls_extinction_method none
_refine_ls_goodness_of_fit_ref 1.024
_refine_ls_hydrogen_treatment constr
_refine_ls_matrix_type full
_refine_ls_number_parameters 556
_refine_ls_number_reflns 9577
_refine_ls_number_restraints 7
_refine_ls_restrained_S_all 1.024
_refine_ls_R_factor_all 0.1114
_refine_ls_R_factor_gt 0.0685
_refine_ls_shift/su_max 0.000
_refine_ls_shift/su_mean 0.000
_refine_ls_structure_factor_coef Fsqd
_refine_ls_weighting_details 'w=1/[\s^2^(Fo^2^)+(0.0478P)^2^+1.4524P] where P=(Fo^2^+2Fc^2^)/3'
_refine_ls_weighting_scheme calc
_refine_ls_wR_factor_gt 0.1398
_refine_ls_wR_factor_ref 0.1606
_reflns_Friedel_coverage 0.000
_reflns_Friedel_fraction_full .
_reflns_Friedel_fraction_max .
_reflns_number_gt 6192
_reflns_number_total 9577
_reflns_threshold_expression 'I > 2\s(I)'
_cod_data_source_file suppl_j_ncrs-2021-0383_suppl.cif
_cod_data_source_block 1
_cod_database_code 8104975
_shelx_shelxl_version_number 2018/3
_shelx_space_group_comment
;
The symmetry employed for this shelxl refinement is uniquely defined
by the following loop, which should always be used as a source of
symmetry information in preference to the above space-group names.
They are only intended as comments.
;

loop_
_space_group_symop_operation_xyz
'x, y, z'
'-x, -y, -z'

loop_
_atom_site_label
_atom_site_type_symbol
_atom_site_fract_x
_atom_site_fract_y
_atom_site_fract_z
_atom_site_U_iso_or_equiv
_atom_site_adp_type
_atom_site_occupancy
_atom_site_site_symmetry_order
_atom_site_calc_flag
_atom_site_refinement_flags_posn
_atom_site_refinement_flags_adp
_atom_site_refinement_flags_occupancy
_atom_site_disorder_assembly
_atom_site_disorder_group
O1 O 0.33412(15) 0.98971(13) 0.19667(13) 0.0469(4) Uani 1 1 d . . . . .
O2 O 0.78771(16) 0.73548(13) 0.24706(11) 0.0446(4) Uani 1 1 d . . . . .
N1 N 0.48253(17) 0.88602(14) 0.22453(14) 0.0343(4) Uani 1 1 d . . . . .
N2 N 0.40803(16) 0.82515(14) 0.25996(13) 0.0334(4) Uani 1 1 d . . . . .
N3 N 0.9082(2) 0.90937(18) 0.58565(15) 0.0519(6) Uani 1 1 d . U . . .
N4 N 0.89884(18) 0.29127(15) 0.02062(14) 0.0397(5) Uani 1 1 d . . . . .
C1 C 0.4486(2) 0.74420(18) 0.27677(16) 0.0354(5) Uani 1 1 d . . . . .
H1 H 0.522951 0.726360 0.259212 0.043 Uiso 1 1 calc R U . . .
C2 C 0.3809(2) 0.67975(17) 0.32272(16) 0.0336(5) Uani 1 1 d . . . . .
C3 C 0.2820(2) 0.71470(18) 0.36679(17) 0.0397(6) Uani 1 1 d . . . . .
H3 H 0.255214 0.776569 0.361141 0.048 Uiso 1 1 calc R U . . .
C4 C 0.2236(2) 0.6601(2) 0.41815(18) 0.0446(6) Uani 1 1 d . . . . .
H4 H 0.157191 0.685124 0.445767 0.054 Uiso 1 1 calc R U . . .
C5 C 0.2617(2) 0.56782(19) 0.42985(17) 0.0407(6) Uani 1 1 d . . . . .
C6 C 0.2063(3) 0.5114(2) 0.48726(18) 0.0501(7) Uani 1 1 d . . . . .
H6 H 0.141512 0.536260 0.517367 0.060 Uiso 1 1 calc R U . . .
C7 C 0.2459(3) 0.4237(2) 0.49844(19) 0.0544(7) Uani 1 1 d . . . . .
H7 H 0.208539 0.389547 0.536856 0.065 Uiso 1 1 calc R U . . .
C8 C 0.3437(3) 0.38123(19) 0.45301(18) 0.0475(7) Uani 1 1 d . . . . .
C9 C 0.4016(2) 0.43476(17) 0.39556(16) 0.0387(6) Uani 1 1 d . . . . .
C10 C 0.3612(2) 0.52917(17) 0.38463(15) 0.0348(5) Uani 1 1 d . . . . .
C11 C 0.4199(2) 0.58415(17) 0.32891(15) 0.0328(5) Uani 1 1 d . . . . .
C12 C 0.5182(2) 0.54022(18) 0.28315(16) 0.0385(5) Uani 1 1 d . . . . .
H12 H 0.557066 0.574331 0.245476 0.046 Uiso 1 1 calc R U . . .
C13 C 0.5552(2) 0.45072(19) 0.29359(17) 0.0441(6) Uani 1 1 d . . . . .
H13 H 0.619162 0.424749 0.262900 0.053 Uiso 1 1 calc R U . . .
C14 C 0.4993(2) 0.39459(18) 0.35034(17) 0.0425(6) Uani 1 1 d . . . . .
C15 C 0.5376(3) 0.30220(19) 0.36274(19) 0.0543(7) Uani 1 1 d . . . . .
H15 H 0.602553 0.275633 0.333924 0.065 Uiso 1 1 calc R U . . .
C16 C 0.4794(3) 0.2501(2) 0.4177(2) 0.0639(9) Uani 1 1 d . . . . .
H16 H 0.504763 0.188080 0.424359 0.077 Uiso 1 1 calc R U . . .
C17 C 0.3854(3) 0.2885(2) 0.4621(2) 0.0594(8) Uani 1 1 d . . . . .
H17 H 0.348171 0.252560 0.499167 0.071 Uiso 1 1 calc R U . . .
C18 C 0.4385(2) 0.96950(17) 0.19860(16) 0.0353(5) Uani 1 1 d . . . . .
C19 C 0.5426(2) 1.02476(17) 0.17440(16) 0.0350(5) Uani 1 1 d . . . . .
C20 C 0.5477(2) 1.11366(19) 0.14404(18) 0.0440(6) Uani 1 1 d . . . . .
H20 H 0.479004 1.147201 0.135935 0.053 Uiso 1 1 calc R U . . .
C21 C 0.6579(3) 1.1507(2) 0.12628(19) 0.0496(7) Uani 1 1 d . . . . .
H21 H 0.664091 1.210943 0.107167 0.059 Uiso 1 1 calc R U . . .
C22 C 0.7592(3) 1.0996(2) 0.13645(19) 0.0493(7) Uani 1 1 d . . . . .
H22 H 0.832437 1.125507 0.123392 0.059 Uiso 1 1 calc R U . . .
C23 C 0.7534(2) 1.0100(2) 0.16586(17) 0.0432(6) Uani 1 1 d . . . . .
H23 H 0.821363 0.975195 0.171883 0.052 Uiso 1 1 calc R U . . .
C24 C 0.6443(2) 0.97431(17) 0.18586(16) 0.0341(5) Uani 1 1 d . . . . .
C25 C 0.6149(2) 0.87860(17) 0.21841(16) 0.0328(5) Uani 1 1 d . . . . .
C26 C 0.6866(2) 0.88414(17) 0.31686(16) 0.0330(5) Uani 1 1 d . . . . .
C27 C 0.6728(2) 0.95624(18) 0.40311(17) 0.0390(5) Uani 1 1 d . . . . .
H27 H 0.614446 1.001430 0.400478 0.047 Uiso 1 1 calc R U . . .
C28 C 0.7411(2) 0.96405(19) 0.49217(17) 0.0397(6) Uani 1 1 d . . . . .
H28 H 0.726249 1.011867 0.548531 0.048 Uiso 1 1 calc R U . . .
C29 C 0.8340(2) 0.89971(19) 0.49862(17) 0.0389(5) Uani 1 1 d . . . . .
C30 C 0.8449(2) 0.82428(18) 0.41275(17) 0.0395(6) Uani 1 1 d . . . . .
H30 H 0.902786 0.778585 0.414547 0.047 Uiso 1 1 calc R U . . .
C31 C 0.7714(2) 0.81626(18) 0.32535(16) 0.0349(5) Uani 1 1 d . . . . .
C32 C 0.7122(2) 0.71788(18) 0.15795(16) 0.0337(5) Uani 1 1 d . . . . .
C33 C 0.7252(2) 0.61984(18) 0.08761(16) 0.0364(5) Uani 1 1 d . . . . .
C34 C 0.6515(3) 0.5986(2) -0.01249(19) 0.0559(8) Uani 1 1 d . . . . .
H34C H 0.704156 0.613667 -0.056513 0.067 Uiso 0.415(14) 1 calc R U P A 2
H34D H 0.622690 0.525382 -0.036291 0.067 Uiso 0.415(14) 1 calc R U P A 2
H34A H 0.700541 0.567066 -0.061009 0.067 Uiso 0.585(14) 1 calc R U P A 1
H34B H 0.582298 0.548644 -0.018017 0.067 Uiso 0.585(14) 1 calc R U P A 1
C35B C 0.5461(11) 0.6574(8) -0.0178(7) 0.051(3) Uani 0.415(14) 1 d . U P A 2
H35A H 0.525230 0.658568 -0.085293 0.061 Uiso 0.415(14) 1 calc R U P A 2
H35B H 0.478240 0.618897 -0.002934 0.061 Uiso 0.415(14) 1 calc R U P A 2
C36 C 0.5556(3) 0.7594(2) 0.04227(19) 0.0561(8) Uani 1 1 d . . . . .
H36C H 0.474502 0.776584 0.051593 0.067 Uiso 0.415(14) 1 calc R U P A 2
H36D H 0.588441 0.804768 0.007688 0.067 Uiso 0.415(14) 1 calc R U P A 2
H36A H 0.475398 0.729000 0.044953 0.067 Uiso 0.585(14) 1 calc R U P A 1
H36B H 0.546639 0.823757 0.025963 0.067 Uiso 0.585(14) 1 calc R U P A 1
C37 C 0.6323(2) 0.78221(18) 0.14125(16) 0.0356(5) Uani 1 1 d . . . . .
C38 C 0.7962(2) 0.55305(18) 0.11457(17) 0.0374(5) Uani 1 1 d . . . . .
H38 H 0.841268 0.574905 0.177439 0.045 Uiso 1 1 calc R U . . .
C39 C 0.8090(2) 0.45141(18) 0.05553(17) 0.0387(5) Uani 1 1 d . . . . .
H39 H 0.756906 0.425725 -0.004038 0.046 Uiso 1 1 calc R U . . .
C40 C 0.8906(2) 0.38986(17) 0.07941(16) 0.0343(5) Uani 1 1 d . . . . .
C41 C 0.9908(2) 0.41401(17) 0.16859(16) 0.0349(5) Uani 1 1 d . . . . .
C42 C 1.0533(2) 0.31640(18) 0.14716(17) 0.0349(5) Uani 1 1 d . . . . .
C43 C 1.1511(2) 0.2904(2) 0.20137(19) 0.0452(6) Uani 1 1 d . . . . .
H43 H 1.188825 0.336342 0.260700 0.054 Uiso 1 1 calc R U . . .
C44 C 1.1928(2) 0.1949(2) 0.1665(2) 0.0516(7) Uani 1 1 d . . . . .
H44 H 1.258072 0.176164 0.202710 0.062 Uiso 1 1 calc R U . . .
C45 C 1.1371(3) 0.1285(2) 0.0783(2) 0.0541(7) Uani 1 1 d . . . . .
H45 H 1.165983 0.065040 0.055414 0.065 Uiso 1 1 calc R U . . .
C46 C 1.0384(2) 0.15332(19) 0.0218(2) 0.0483(6) Uani 1 1 d . . . . .
H46 H 1.001742 0.107980 -0.038155 0.058 Uiso 1 1 calc R U . . .
C47 C 0.9974(2) 0.24822(18) 0.05879(17) 0.0374(5) Uani 1 1 d . . . . .
C48 C 0.8183(3) 0.2421(2) -0.07009(19) 0.0560(7) Uani 1 1 d . . . . .
H48A H 0.736119 0.251969 -0.060946 0.084 Uiso 1 1 calc R U . . .
H48B H 0.826361 0.169509 -0.089744 0.084 Uiso 1 1 calc R U . . .
H48C H 0.838844 0.272131 -0.120077 0.084 Uiso 1 1 calc R U . . .
C49 C 0.9394(2) 0.4290(2) 0.26535(17) 0.0470(6) Uani 1 1 d . . . . .
H49A H 0.900302 0.491149 0.278579 0.070 Uiso 1 1 calc R U . . .
H49B H 1.004333 0.434368 0.318139 0.070 Uiso 1 1 calc R U . . .
H49C H 0.881442 0.370977 0.259610 0.070 Uiso 1 1 calc R U . . .
C50 C 1.0793(2) 0.50680(19) 0.1719(2) 0.0478(6) Uani 1 1 d . . . . .
H50A H 1.103515 0.497838 0.108649 0.072 Uiso 1 1 calc R U . . .
H50B H 1.149569 0.512080 0.220199 0.072 Uiso 1 1 calc R U . . .
H50C H 1.040404 0.568773 0.188964 0.072 Uiso 1 1 calc R U . . .
C51 C 0.8813(3) 0.9735(2) 0.67850(18) 0.0535(7) Uani 1 1 d . . . . .
H51A H 0.911908 0.944513 0.730610 0.064 Uiso 1 1 calc R U . . .
H51B H 0.793923 0.971170 0.674970 0.064 Uiso 1 1 calc R U . . .
C52 C 0.9345(3) 1.0833(2) 0.7042(2) 0.0659(8) Uani 1 1 d . . . . .
H52A H 0.906460 1.112255 0.652271 0.099 Uiso 1 1 calc R U . . .
H52B H 1.021406 1.086892 0.713027 0.099 Uiso 1 1 calc R U . . .
H52C H 0.909799 1.121720 0.764033 0.099 Uiso 1 1 calc R U . . .
C53 C 1.0319(3) 0.8737(2) 0.58758(19) 0.0523(7) Uani 1 1 d . U . . .
H53A H 1.054109 0.860830 0.522558 0.063 Uiso 1 1 calc R U . . .
H53B H 1.090540 0.927951 0.632296 0.063 Uiso 1 1 calc R U . . .
C54 C 1.0370(3) 0.7793(3) 0.6186(2) 0.0705(9) Uani 1 1 d . . . . .
H54A H 0.985192 0.723516 0.570933 0.106 Uiso 1 1 calc R U . . .
H54B H 1.010217 0.790332 0.681165 0.106 Uiso 1 1 calc R U . . .
H54C H 1.118949 0.762141 0.624126 0.106 Uiso 1 1 calc R U . . .
C35A C 0.6075(9) 0.6884(5) -0.0360(4) 0.0452(18) Uani 0.585(14) 1 d . . P A 1
H35C H 0.545908 0.664819 -0.094150 0.054 Uiso 0.585(14) 1 calc R U P A 1
H35D H 0.674172 0.726945 -0.052244 0.054 Uiso 0.585(14) 1 calc R U P A 1

loop_
_atom_site_aniso_label
_atom_site_aniso_U_11
_atom_site_aniso_U_22
_atom_site_aniso_U_33
_atom_site_aniso_U_23
_atom_site_aniso_U_13
_atom_site_aniso_U_12
O1 0.0385(10) 0.0461(10) 0.0660(12) 0.0276(9) 0.0099(9) 0.0218(8)
O2 0.0502(10) 0.0437(10) 0.0375(9) 0.0078(7) -0.0038(8) 0.0264(8)
N1 0.0316(10) 0.0335(10) 0.0435(11) 0.0189(9) 0.0053(9) 0.0106(8)
N2 0.0322(10) 0.0337(10) 0.0370(10) 0.0161(8) 0.0012(8) 0.0068(8)
N3 0.0557(13) 0.0629(15) 0.0346(11) 0.0102(10) -0.0003(10) 0.0194(12)
N4 0.0391(11) 0.0348(11) 0.0405(11) 0.0048(9) 0.0000(9) 0.0098(9)
C1 0.0334(12) 0.0363(13) 0.0384(12) 0.0136(10) 0.0035(10) 0.0089(10)
C2 0.0341(12) 0.0337(12) 0.0323(11) 0.0114(9) -0.0011(10) 0.0045(10)
C3 0.0429(14) 0.0345(13) 0.0434(13) 0.0131(11) 0.0057(11) 0.0100(11)
C4 0.0400(14) 0.0505(16) 0.0443(14) 0.0123(12) 0.0102(12) 0.0099(12)
C5 0.0430(14) 0.0420(14) 0.0346(12) 0.0124(11) -0.0008(11) -0.0034(11)
C6 0.0476(16) 0.0603(18) 0.0428(14) 0.0190(13) 0.0052(12) -0.0047(13)
C7 0.0590(18) 0.0581(18) 0.0443(15) 0.0238(13) -0.0042(13) -0.0175(15)
C8 0.0603(17) 0.0358(14) 0.0393(13) 0.0142(11) -0.0145(13) -0.0132(12)
C9 0.0482(15) 0.0281(12) 0.0330(12) 0.0082(10) -0.0120(11) -0.0029(11)
C10 0.0387(13) 0.0315(12) 0.0295(11) 0.0087(9) -0.0069(10) -0.0024(10)
C11 0.0368(12) 0.0298(12) 0.0291(11) 0.0084(9) -0.0035(10) 0.0035(10)
C12 0.0445(14) 0.0375(13) 0.0334(12) 0.0108(10) 0.0024(11) 0.0088(11)
C13 0.0522(15) 0.0398(14) 0.0365(13) 0.0047(11) 0.0019(12) 0.0156(12)
C14 0.0575(16) 0.0268(12) 0.0338(12) 0.0039(10) -0.0133(12) 0.0014(11)
C15 0.074(2) 0.0330(14) 0.0451(15) 0.0026(12) -0.0119(14) 0.0117(14)
C16 0.099(3) 0.0276(14) 0.0560(17) 0.0143(13) -0.0205(18) 0.0012(15)
C17 0.078(2) 0.0408(16) 0.0536(17) 0.0210(13) -0.0157(16) -0.0149(15)
C18 0.0392(13) 0.0327(12) 0.0368(12) 0.0134(10) 0.0037(10) 0.0143(10)
C19 0.0410(13) 0.0326(12) 0.0341(12) 0.0134(10) 0.0037(10) 0.0107(10)
C20 0.0543(16) 0.0408(14) 0.0439(14) 0.0216(11) 0.0067(12) 0.0164(12)
C21 0.0641(18) 0.0441(15) 0.0492(15) 0.0284(12) 0.0075(13) 0.0060(13)
C22 0.0493(16) 0.0570(17) 0.0486(15) 0.0270(13) 0.0104(13) 0.0001(13)
C23 0.0399(14) 0.0520(16) 0.0444(14) 0.0227(12) 0.0080(11) 0.0110(12)
C24 0.0382(13) 0.0339(12) 0.0313(11) 0.0117(9) 0.0031(10) 0.0081(10)
C25 0.0311(12) 0.0334(12) 0.0385(12) 0.0157(10) 0.0053(10) 0.0127(10)
C26 0.0304(12) 0.0327(12) 0.0391(12) 0.0155(10) 0.0045(10) 0.0067(10)
C27 0.0384(13) 0.0354(13) 0.0460(14) 0.0139(11) 0.0075(11) 0.0129(11)
C28 0.0418(14) 0.0388(14) 0.0380(13) 0.0085(10) 0.0085(11) 0.0067(11)
C29 0.0399(13) 0.0421(14) 0.0376(12) 0.0162(11) 0.0040(11) 0.0076(11)
C30 0.0415(13) 0.0398(14) 0.0412(13) 0.0164(11) 0.0037(11) 0.0175(11)
C31 0.0351(12) 0.0346(13) 0.0374(12) 0.0135(10) 0.0040(10) 0.0101(10)
C32 0.0325(12) 0.0380(13) 0.0332(11) 0.0140(10) 0.0021(10) 0.0108(10)
C33 0.0373(13) 0.0356(13) 0.0387(12) 0.0132(10) 0.0052(10) 0.0122(10)
C34 0.0627(18) 0.0562(17) 0.0424(14) 0.0062(13) -0.0068(13) 0.0257(15)
C35B 0.049(5) 0.048(5) 0.044(4) 0.001(3) -0.015(4) 0.014(4)
C36 0.0613(18) 0.0587(18) 0.0444(15) 0.0108(13) -0.0092(13) 0.0304(15)
C37 0.0368(13) 0.0359(13) 0.0370(12) 0.0146(10) 0.0031(10) 0.0120(10)
C38 0.0400(13) 0.0403(13) 0.0332(12) 0.0114(10) 0.0035(10) 0.0143(11)
C39 0.0385(13) 0.0418(14) 0.0348(12) 0.0100(10) 0.0008(10) 0.0125(11)
C40 0.0380(13) 0.0315(12) 0.0339(12) 0.0090(10) 0.0063(10) 0.0091(10)
C41 0.0374(13) 0.0325(12) 0.0353(12) 0.0106(10) 0.0028(10) 0.0092(10)
C42 0.0347(12) 0.0344(12) 0.0401(12) 0.0156(10) 0.0092(10) 0.0094(10)
C43 0.0418(14) 0.0505(16) 0.0480(14) 0.0206(12) 0.0051(12) 0.0133(12)
C44 0.0452(15) 0.0561(17) 0.0684(19) 0.0351(15) 0.0156(14) 0.0234(14)
C45 0.0593(18) 0.0405(15) 0.076(2) 0.0251(15) 0.0270(16) 0.0261(14)
C46 0.0535(16) 0.0360(14) 0.0567(16) 0.0093(12) 0.0181(13) 0.0128(12)
C47 0.0365(13) 0.0349(13) 0.0445(13) 0.0139(11) 0.0113(11) 0.0102(10)
C48 0.0556(17) 0.0520(17) 0.0467(15) -0.0035(13) -0.0054(13) 0.0121(14)
C49 0.0537(16) 0.0537(16) 0.0369(13) 0.0149(12) 0.0067(12) 0.0225(13)
C50 0.0454(15) 0.0390(14) 0.0565(16) 0.0130(12) -0.0005(13) 0.0067(12)
C51 0.0608(18) 0.070(2) 0.0351(13) 0.0202(13) 0.0102(13) 0.0154(15)
C52 0.075(2) 0.066(2) 0.0545(17) 0.0127(15) 0.0094(16) 0.0143(17)
C53 0.0535(14) 0.0653(18) 0.0365(13) 0.0140(13) 0.0003(12) 0.0122(13)
C54 0.083(2) 0.072(2) 0.0615(19) 0.0260(17) 0.0118(17) 0.0162(18)
C35A 0.058(4) 0.040(3) 0.036(2) 0.015(2) -0.007(2) 0.008(3)

loop_
_atom_type_symbol
_atom_type_description
_atom_type_scat_dispersion_real
_atom_type_scat_dispersion_imag
_atom_type_scat_source
C C 0.0033 0.0016 'International Tables Vol C Tables 4.2.6.8 and 6.1.1.4'
H H 0.0000 0.0000 'International Tables Vol C Tables 4.2.6.8 and 6.1.1.4'
N N 0.0061 0.0033 'International Tables Vol C Tables 4.2.6.8 and 6.1.1.4'
O O 0.0106 0.0060 'International Tables Vol C Tables 4.2.6.8 and 6.1.1.4'

loop_
_geom_angle_atom_site_label_1
_geom_angle_atom_site_label_2
_geom_angle_atom_site_label_3
_geom_angle
_geom_angle_site_symmetry_1
_geom_angle_site_symmetry_3
C31 O2 C32 119.01(16) . .
N2 N1 C18 118.99(18) . .
N2 N1 C25 126.69(16) . .
C18 N1 C25 114.07(18) . .
C1 N2 N1 117.42(18) . .
C29 N3 C51 121.1(2) . .
C29 N3 C53 121.3(2) . .
C51 N3 C53 116.4(2) . .
C40 N4 C47 111.49(19) . .
C40 N4 C48 123.6(2) . .
C47 N4 C48 124.9(2) . .
N2 C1 C2 121.5(2) . .
N2 C1 H1 119.2 . .
C2 C1 H1 119.2 . .
C3 C2 C11 119.4(2) . .
C3 C2 C1 120.3(2) . .
C11 C2 C1 120.2(2) . .
C4 C3 C2 121.6(2) . .
C4 C3 H3 119.2 . .
C2 C3 H3 119.2 . .
C3 C4 C5 121.3(2) . .
C3 C4 H4 119.4 . .
C5 C4 H4 119.4 . .
C4 C5 C10 118.6(2) . .
C4 C5 C6 122.7(2) . .
C10 C5 C6 118.7(2) . .
C7 C6 C5 121.4(3) . .
C7 C6 H6 119.3 . .
C5 C6 H6 119.3 . .
C6 C7 C8 121.7(2) . .
C6 C7 H7 119.1 . .
C8 C7 H7 119.1 . .
C17 C8 C9 118.4(3) . .
C17 C8 C7 122.8(3) . .
C9 C8 C7 118.8(2) . .
C14 C9 C8 119.8(2) . .
C14 C9 C10 120.4(2) . .
C8 C9 C10 119.8(2) . .
C11 C10 C5 120.3(2) . .
C11 C10 C9 120.2(2) . .
C5 C10 C9 119.5(2) . .
C2 C11 C10 118.8(2) . .
C2 C11 C12 123.4(2) . .
C10 C11 C12 117.8(2) . .
C13 C12 C11 121.5(2) . .
C13 C12 H12 119.3 . .
C11 C12 H12 119.3 . .
C12 C13 C14 122.0(2) . .
C12 C13 H13 119.0 . .
C14 C13 H13 119.0 . .
C15 C14 C9 119.2(2) . .
C15 C14 C13 122.6(3) . .
C9 C14 C13 118.1(2) . .
C16 C15 C14 120.4(3) . .
C16 C15 H15 119.8 . .
C14 C15 H15 119.8 . .
C17 C16 C15 120.8(3) . .
C17 C16 H16 119.6 . .
C15 C16 H16 119.6 . .
C16 C17 C8 121.3(3) . .
C16 C17 H17 119.3 . .
C8 C17 H17 119.3 . .
O1 C18 N1 125.4(2) . .
O1 C18 C19 128.9(2) . .
N1 C18 C19 105.68(18) . .
C24 C19 C20 121.2(2) . .
C24 C19 C18 109.61(19) . .
C20 C19 C18 129.2(2) . .
C21 C20 C19 117.8(2) . .
C21 C20 H20 121.1 . .
C19 C20 H20 121.1 . .
C20 C21 C22 121.0(2) . .
C20 C21 H21 119.5 . .
C22 C21 H21 119.5 . .
C21 C22 C23 121.0(2) . .
C21 C22 H22 119.5 . .
C23 C22 H22 119.5 . .
C24 C23 C22 118.2(2) . .
C24 C23 H23 120.9 . .
C22 C23 H23 120.9 . .
C23 C24 C19 120.8(2) . .
C23 C24 C25 128.0(2) . .
C19 C24 C25 111.2(2) . .
N1 C25 C37 111.11(19) . .
N1 C25 C26 111.30(17) . .
C37 C25 C26 111.21(17) . .
N1 C25 C24 99.47(16) . .
C37 C25 C24 110.72(18) . .
C26 C25 C24 112.51(19) . .
C31 C26 C27 116.2(2) . .
C31 C26 C25 120.9(2) . .
C27 C26 C25 122.90(19) . .
C28 C27 C26 123.0(2) . .
C28 C27 H27 118.5 . .
C26 C27 H27 118.5 . .
C27 C28 C29 120.2(2) . .
C27 C28 H28 119.9 . .
C29 C28 H28 119.9 . .
N3 C29 C30 121.5(2) . .
N3 C29 C28 121.6(2) . .
C30 C29 C28 116.8(2) . .
C31 C30 C29 121.2(2) . .
C31 C30 H30 119.4 . .
C29 C30 H30 119.4 . .
C30 C31 O2 115.31(19) . .
C30 C31 C26 122.3(2) . .
O2 C31 C26 122.4(2) . .
C37 C32 O2 122.7(2) . .
C37 C32 C33 124.4(2) . .
O2 C32 C33 112.82(18) . .
C38 C33 C32 120.6(2) . .
C38 C33 C34 123.6(2) . .
C32 C33 C34 115.72(19) . .
C35A C34 C33 115.1(3) . .
C35B C34 C33 115.3(4) . .
C35B C34 H34C 108.4 . .
C33 C34 H34C 108.4 . .
C35B C34 H34D 108.4 . .
C33 C34 H34D 108.4 . .
H34C C34 H34D 107.5 . .
C35A C34 H34A 108.5 . .
C33 C34 H34A 108.5 . .
C35A C34 H34B 108.5 . .
C33 C34 H34B 108.5 . .
H34A C34 H34B 107.5 . .
C36 C35B C34 118.9(7) . .
C36 C35B H35A 107.6 . .
C34 C35B H35A 107.6 . .
C36 C35B H35B 107.6 . .
C34 C35B H35B 107.6 . .
H35A C35B H35B 107.0 . .
C35B C36 C37 116.1(4) . .
C35A C36 C37 112.8(3) . .
C35B C36 H36C 108.3 . .
C37 C36 H36C 108.3 . .
C35B C36 H36D 108.3 . .
C37 C36 H36D 108.3 . .
H36C C36 H36D 107.4 . .
C35A C36 H36A 109.0 . .
C37 C36 H36A 109.0 . .
C35A C36 H36B 109.0 . .
C37 C36 H36B 109.0 . .
H36A C36 H36B 107.8 . .
C32 C37 C36 119.8(2) . .
C32 C37 C25 122.8(2) . .
C36 C37 C25 117.47(19) . .
C33 C38 C39 126.1(2) . .
C33 C38 H38 116.9 . .
C39 C38 H38 116.9 . .
C40 C39 C38 125.3(2) . .
C40 C39 H39 117.4 . .
C38 C39 H39 117.4 . .
C39 C40 N4 123.4(2) . .
C39 C40 C41 128.6(2) . .
N4 C40 C41 107.92(18) . .
C42 C41 C40 101.60(18) . .
C42 C41 C50 109.98(19) . .
C40 C41 C50 110.99(19) . .
C42 C41 C49 109.96(18) . .
C40 C41 C49 112.16(19) . .
C50 C41 C49 111.7(2) . .
C43 C42 C47 120.3(2) . .
C43 C42 C41 129.7(2) . .
C47 C42 C41 109.97(19) . .
C42 C43 C44 119.4(3) . .
C42 C43 H43 120.3 . .
C44 C43 H43 120.3 . .
C45 C44 C43 119.6(2) . .
C45 C44 H44 120.2 . .
C43 C44 H44 120.2 . .
C44 C45 C46 122.1(2) . .
C44 C45 H45 119.0 . .
C46 C45 H45 119.0 . .
C47 C46 C45 117.2(3) . .
C47 C46 H46 121.4 . .
C45 C46 H46 121.4 . .
C42 C47 C46 121.4(2) . .
C42 C47 N4 108.95(19) . .
C46 C47 N4 129.7(2) . .
N4 C48 H48A 109.5 . .
N4 C48 H48B 109.5 . .
H48A C48 H48B 109.5 . .
N4 C48 H48C 109.5 . .
H48A C48 H48C 109.5 . .
H48B C48 H48C 109.5 . .
C41 C49 H49A 109.5 . .
C41 C49 H49B 109.5 . .
H49A C49 H49B 109.5 . .
C41 C49 H49C 109.5 . .
H49A C49 H49C 109.5 . .
H49B C49 H49C 109.5 . .
C41 C50 H50A 109.5 . .
C41 C50 H50B 109.5 . .
H50A C50 H50B 109.5 . .
C41 C50 H50C 109.5 . .
H50A C50 H50C 109.5 . .
H50B C50 H50C 109.5 . .
N3 C51 C52 113.8(2) . .
N3 C51 H51A 108.8 . .
C52 C51 H51A 108.8 . .
N3 C51 H51B 108.8 . .
C52 C51 H51B 108.8 . .
H51A C51 H51B 107.7 . .
C51 C52 H52A 109.5 . .
C51 C52 H52B 109.5 . .
H52A C52 H52B 109.5 . .
C51 C52 H52C 109.5 . .
H52A C52 H52C 109.5 . .
H52B C52 H52C 109.5 . .
C54 C53 N3 112.0(3) . .
C54 C53 H53A 109.2 . .
N3 C53 H53A 109.2 . .
C54 C53 H53B 109.2 . .
N3 C53 H53B 109.2 . .
H53A C53 H53B 107.9 . .
C53 C54 H54A 109.5 . .
C53 C54 H54B 109.5 . .
H54A C54 H54B 109.5 . .
C53 C54 H54C 109.5 . .
H54A C54 H54C 109.5 . .
H54B C54 H54C 109.5 . .
C34 C35A C36 115.6(5) . .
C34 C35A H35C 108.4 . .
C36 C35A H35C 108.4 . .
C34 C35A H35D 108.4 . .
C36 C35A H35D 108.4 . .
H35C C35A H35D 107.4 . .

loop_
_geom_bond_atom_site_label_1
_geom_bond_atom_site_label_2
_geom_bond_distance
_geom_bond_site_symmetry_2
O1 C18 1.217(3) .
O2 C31 1.379(3) .
O2 C32 1.385(3) .
N1 N2 1.370(3) .
N1 C18 1.385(3) .
N1 C25 1.504(3) .
N2 C1 1.285(3) .
N3 C29 1.372(3) .
N3 C51 1.459(3) .
N3 C53 1.498(3) .
N4 C40 1.387(3) .
N4 C47 1.400(3) .
N4 C48 1.439(3) .
C1 C2 1.457(3) .
C1 H1 0.9300 .
C2 C3 1.395(3) .
C2 C11 1.417(3) .
C3 C4 1.369(3) .
C3 H3 0.9300 .
C4 C5 1.394(3) .
C4 H4 0.9300 .
C5 C10 1.423(3) .
C5 C6 1.435(3) .
C6 C7 1.339(4) .
C6 H6 0.9300 .
C7 C8 1.425(4) .
C7 H7 0.9300 .
C8 C17 1.402(4) .
C8 C9 1.423(3) .
C9 C14 1.412(4) .
C9 C10 1.427(3) .
C10 C11 1.422(3) .
C11 C12 1.438(3) .
C12 C13 1.348(3) .
C12 H12 0.9300 .
C13 C14 1.428(4) .
C13 H13 0.9300 .
C14 C15 1.399(3) .
C15 C16 1.385(4) .
C15 H15 0.9300 .
C16 C17 1.364(4) .
C16 H16 0.9300 .
C17 H17 0.9300 .
C18 C19 1.470(3) .
C19 C24 1.383(3) .
C19 C20 1.387(3) .
C20 C21 1.379(4) .
C20 H20 0.9300 .
C21 C22 1.382(4) .
C21 H21 0.9300 .
C22 C23 1.388(3) .
C22 H22 0.9300 .
C23 C24 1.375(3) .
C23 H23 0.9300 .
C24 C25 1.522(3) .
C25 C37 1.506(3) .
C25 C26 1.507(3) .
C26 C31 1.384(3) .
C26 C27 1.385(3) .
C27 C28 1.371(3) .
C27 H27 0.9300 .
C28 C29 1.413(3) .
C28 H28 0.9300 .
C29 C30 1.394(3) .
C30 C31 1.376(3) .
C30 H30 0.9300 .
C32 C37 1.336(3) .
C32 C33 1.461(3) .
C33 C38 1.346(3) .
C33 C34 1.499(3) .
C34 C35A 1.449(5) .
C34 C35B 1.474(8) .
C34 H34C 0.9700 .
C34 H34D 0.9700 .
C34 H34A 0.9700 .
C34 H34B 0.9700 .
C35B C36 1.401(8) .
C35B H35A 0.9700 .
C35B H35B 0.9700 .
C36 C35A 1.478(7) .
C36 C37 1.497(3) .
C36 H36C 0.9700 .
C36 H36D 0.9700 .
C36 H36A 0.9700 .
C36 H36B 0.9700 .
C38 C39 1.433(3) .
C38 H38 0.9300 .
C39 C40 1.351(3) .
C39 H39 0.9300 .
C40 C41 1.527(3) .
C41 C42 1.516(3) .
C41 C50 1.528(3) .
C41 C49 1.541(3) .
C42 C43 1.379(3) .
C42 C47 1.383(3) .
C43 C44 1.391(4) .
C43 H43 0.9300 .
C44 C45 1.371(4) .
C44 H44 0.9300 .
C45 C46 1.396(4) .
C45 H45 0.9300 .
C46 C47 1.385(3) .
C46 H46 0.9300 .
C48 H48A 0.9600 .
C48 H48B 0.9600 .
C48 H48C 0.9600 .
C49 H49A 0.9600 .
C49 H49B 0.9600 .
C49 H49C 0.9600 .
C50 H50A 0.9600 .
C50 H50B 0.9600 .
C50 H50C 0.9600 .
C51 C52 1.488(4) .
C51 H51A 0.9700 .
C51 H51B 0.9700 .
C52 H52A 0.9600 .
C52 H52B 0.9600 .
C52 H52C 0.9600 .
C53 C54 1.466(4) .
C53 H53A 0.9700 .
C53 H53B 0.9700 .
C54 H54A 0.9600 .
C54 H54B 0.9600 .
C54 H54C 0.9600 .
C35A H35C 0.9700 .
C35A H35D 0.9700 .

loop_
_geom_torsion_atom_site_label_1
_geom_torsion_atom_site_label_2
_geom_torsion_atom_site_label_3
_geom_torsion_atom_site_label_4
_geom_torsion
_geom_torsion_site_symmetry_1
_geom_torsion_site_symmetry_2
_geom_torsion_site_symmetry_3
_geom_torsion_site_symmetry_4
C18 N1 N2 C1 175.2(2) . . . .
C25 N1 N2 C1 -10.8(3) . . . .
N1 N2 C1 C2 174.40(19) . . . .
N2 C1 C2 C3 -12.4(3) . . . .
N2 C1 C2 C11 171.9(2) . . . .
C11 C2 C3 C4 1.7(4) . . . .
C1 C2 C3 C4 -174.0(2) . . . .
C2 C3 C4 C5 1.0(4) . . . .
C3 C4 C5 C10 -1.8(4) . . . .
C3 C4 C5 C6 176.8(2) . . . .
C4 C5 C6 C7 -179.0(3) . . . .
C10 C5 C6 C7 -0.3(4) . . . .
C5 C6 C7 C8 -0.8(4) . . . .
C6 C7 C8 C17 -178.8(3) . . . .
C6 C7 C8 C9 0.9(4) . . . .
C17 C8 C9 C14 -0.7(3) . . . .
C7 C8 C9 C14 179.6(2) . . . .
C17 C8 C9 C10 179.8(2) . . . .
C7 C8 C9 C10 0.1(3) . . . .
C4 C5 C10 C11 0.0(3) . . . .
C6 C5 C10 C11 -178.7(2) . . . .
C4 C5 C10 C9 -179.9(2) . . . .
C6 C5 C10 C9 1.3(3) . . . .
C14 C9 C10 C11 -0.7(3) . . . .
C8 C9 C10 C11 178.8(2) . . . .
C14 C9 C10 C5 179.3(2) . . . .
C8 C9 C10 C5 -1.2(3) . . . .
C3 C2 C11 C10 -3.4(3) . . . .
C1 C2 C11 C10 172.3(2) . . . .
C3 C2 C11 C12 177.9(2) . . . .
C1 C2 C11 C12 -6.4(3) . . . .
C5 C10 C11 C2 2.5(3) . . . .
C9 C10 C11 C2 -177.5(2) . . . .
C5 C10 C11 C12 -178.7(2) . . . .
C9 C10 C11 C12 1.3(3) . . . .
C2 C11 C12 C13 177.7(2) . . . .
C10 C11 C12 C13 -1.0(3) . . . .
C11 C12 C13 C14 0.1(4) . . . .
C8 C9 C14 C15 0.1(3) . . . .
C10 C9 C14 C15 179.6(2) . . . .
C8 C9 C14 C13 -179.8(2) . . . .
C10 C9 C14 C13 -0.3(3) . . . .
C12 C13 C14 C15 -179.3(2) . . . .
C12 C13 C14 C9 0.6(4) . . . .
C9 C14 C15 C16 0.8(4) . . . .
C13 C14 C15 C16 -179.3(2) . . . .
C14 C15 C16 C17 -1.2(4) . . . .
C15 C16 C17 C8 0.6(4) . . . .
C9 C8 C17 C16 0.3(4) . . . .
C7 C8 C17 C16 -180.0(3) . . . .
N2 N1 C18 O1 -6.5(3) . . . .
C25 N1 C18 O1 178.8(2) . . . .
N2 N1 C18 C19 173.91(18) . . . .
C25 N1 C18 C19 -0.8(2) . . . .
O1 C18 C19 C24 -179.5(2) . . . .
N1 C18 C19 C24 0.1(3) . . . .
O1 C18 C19 C20 0.4(4) . . . .
N1 C18 C19 C20 180.0(2) . . . .
C24 C19 C20 C21 -0.5(4) . . . .
C18 C19 C20 C21 179.7(2) . . . .
C19 C20 C21 C22 1.3(4) . . . .
C20 C21 C22 C23 -0.7(4) . . . .
C21 C22 C23 C24 -0.8(4) . . . .
C22 C23 C24 C19 1.7(4) . . . .
C22 C23 C24 C25 179.6(2) . . . .
C20 C19 C24 C23 -1.1(4) . . . .
C18 C19 C24 C23 178.8(2) . . . .
C20 C19 C24 C25 -179.3(2) . . . .
C18 C19 C24 C25 0.6(3) . . . .
N2 N1 C25 C37 70.2(3) . . . .
C18 N1 C25 C37 -115.6(2) . . . .
N2 N1 C25 C26 -54.4(3) . . . .
C18 N1 C25 C26 119.9(2) . . . .
N2 N1 C25 C24 -173.15(19) . . . .
C18 N1 C25 C24 1.1(2) . . . .
C23 C24 C25 N1 -179.0(2) . . . .
C19 C24 C25 N1 -1.0(2) . . . .
C23 C24 C25 C37 -62.1(3) . . . .
C19 C24 C25 C37 116.0(2) . . . .
C23 C24 C25 C26 63.1(3) . . . .
C19 C24 C25 C26 -118.8(2) . . . .
N1 C25 C26 C31 134.8(2) . . . .
C37 C25 C26 C31 10.3(3) . . . .
C24 C25 C26 C31 -114.6(2) . . . .
N1 C25 C26 C27 -45.5(3) . . . .
C37 C25 C26 C27 -170.0(2) . . . .
C24 C25 C26 C27 65.1(3) . . . .
C31 C26 C27 C28 2.3(4) . . . .
C25 C26 C27 C28 -177.4(2) . . . .
C26 C27 C28 C29 2.6(4) . . . .
C51 N3 C29 C30 -167.5(2) . . . .
C53 N3 C29 C30 25.5(4) . . . .
C51 N3 C29 C28 11.0(4) . . . .
C53 N3 C29 C28 -156.0(2) . . . .
C27 C28 C29 N3 176.4(2) . . . .
C27 C28 C29 C30 -5.0(4) . . . .
N3 C29 C30 C31 -178.9(2) . . . .
C28 C29 C30 C31 2.6(4) . . . .
C29 C30 C31 O2 -177.1(2) . . . .
C29 C30 C31 C26 2.4(4) . . . .
C32 O2 C31 C30 175.9(2) . . . .
C32 O2 C31 C26 -3.6(3) . . . .
C27 C26 C31 C30 -4.8(3) . . . .
C25 C26 C31 C30 174.9(2) . . . .
C27 C26 C31 O2 174.7(2) . . . .
C25 C26 C31 O2 -5.6(3) . . . .
C31 O2 C32 C37 7.2(3) . . . .
C31 O2 C32 C33 -169.6(2) . . . .
C37 C32 C33 C38 -171.0(2) . . . .
O2 C32 C33 C38 5.8(3) . . . .
C37 C32 C33 C34 6.6(4) . . . .
O2 C32 C33 C34 -176.6(2) . . . .
C38 C33 C34 C35A -164.2(5) . . . .
C32 C33 C34 C35A 18.2(6) . . . .
C38 C33 C34 C35B 156.7(8) . . . .
C32 C33 C34 C35B -20.8(8) . . . .
C33 C34 C35B C36 35.9(14) . . . .
C34 C35B C36 C37 -34.2(14) . . . .
O2 C32 C37 C36 178.6(2) . . . .
C33 C32 C37 C36 -4.9(4) . . . .
O2 C32 C37 C25 -1.4(4) . . . .
C33 C32 C37 C25 175.2(2) . . . .
C35B C36 C37 C32 18.4(8) . . . .
C35A C36 C37 C32 -20.7(5) . . . .
C35B C36 C37 C25 -161.7(8) . . . .
C35A C36 C37 C25 159.2(4) . . . .
N1 C25 C37 C32 -131.6(2) . . . .
C26 C25 C37 C32 -7.1(3) . . . .
C24 C25 C37 C32 118.8(2) . . . .
N1 C25 C37 C36 48.4(3) . . . .
C26 C25 C37 C36 173.0(2) . . . .
C24 C25 C37 C36 -61.1(3) . . . .
C32 C33 C38 C39 174.6(2) . . . .
C34 C33 C38 C39 -2.9(4) . . . .
C33 C38 C39 C40 172.2(2) . . . .
C38 C39 C40 N4 179.1(2) . . . .
C38 C39 C40 C41 -3.9(4) . . . .
C47 N4 C40 C39 175.0(2) . . . .
C48 N4 C40 C39 -2.7(4) . . . .
C47 N4 C40 C41 -2.5(3) . . . .
C48 N4 C40 C41 179.8(2) . . . .
C39 C40 C41 C42 -176.2(2) . . . .
N4 C40 C41 C42 1.2(2) . . . .
C39 C40 C41 C50 -59.3(3) . . . .
N4 C40 C41 C50 118.1(2) . . . .
C39 C40 C41 C49 66.4(3) . . . .
N4 C40 C41 C49 -116.2(2) . . . .
C40 C41 C42 C43 -179.4(2) . . . .
C50 C41 C42 C43 63.0(3) . . . .
C49 C41 C42 C43 -60.5(3) . . . .
C40 C41 C42 C47 0.6(2) . . . .
C50 C41 C42 C47 -117.1(2) . . . .
C49 C41 C42 C47 119.5(2) . . . .
C47 C42 C43 C44 -0.2(4) . . . .
C41 C42 C43 C44 179.8(2) . . . .
C42 C43 C44 C45 0.8(4) . . . .
C43 C44 C45 C46 -0.4(4) . . . .
C44 C45 C46 C47 -0.5(4) . . . .
C43 C42 C47 C46 -0.8(4) . . . .
C41 C42 C47 C46 179.2(2) . . . .
C43 C42 C47 N4 177.9(2) . . . .
C41 C42 C47 N4 -2.1(3) . . . .
C45 C46 C47 C42 1.1(4) . . . .
C45 C46 C47 N4 -177.2(2) . . . .
C40 N4 C47 C42 3.0(3) . . . .
C48 N4 C47 C42 -179.4(2) . . . .
C40 N4 C47 C46 -178.5(2) . . . .
C48 N4 C47 C46 -0.9(4) . . . .
C29 N3 C51 C52 -88.8(3) . . . .
C53 N3 C51 C52 78.8(3) . . . .
C29 N3 C53 C54 -107.6(3) . . . .
C51 N3 C53 C54 84.8(3) . . . .
C33 C34 C35A C36 -44.5(9) . . . .
C37 C36 C35A C34 45.5(8) . . . .
